data_4504271
loop_
_publ_author_name
'Ye, Qiong'
'Song, Yu-Mei'
'Fu, Da-Wei'
'Wang, Guo-Xi'
'Xiong, Ren-Gen'
'Chan, Philip Wai Hong'
'Huang, Songping D.'

_publ_section_title
;
 Deuteration Effect of Ferroelectricity and Permittivity on Homochiral
 Zinc Coordination Compound
;
_journal_issue 9
_journal_name_full 'Crystal Growth &amp; Design'
_journal_page_first 1568
_journal_page_last 1570
_journal_paper_doi 10.1021/cg070190q
_journal_volume 7
_journal_year 2007
_chemical_absolute_configuration unk
_chemical_formula_moiety 'C54 H56 Br2 N18 O2 Zn2, 0.539(D2 O), 0.461(D2 O)'
_chemical_formula_sum 'C54 H56 Br2 D2 N18 O3 Zn2'
_chemical_formula_weight 1299.76
_chemical_name_systematic ?
_space_group_IT_number 1
_symmetry_cell_setting triclinic
_symmetry_space_group_name_Hall 'P 1'
_symmetry_space_group_name_H-M 'P 1'
_atom_sites_solution_hydrogens geom
_atom_sites_solution_primary direct
_atom_sites_solution_secondary difmap
_audit_creation_method SHELXL-97
_cell_angle_alpha 82.225(2)
_cell_angle_beta 69.1430(10)
_cell_angle_gamma 72.4570(10)
_cell_formula_units_Z 1
_cell_length_a 10.5121(9)
_cell_length_b 10.7994(9)
_cell_length_c 13.9968(12)
_cell_measurement_reflns_used 1483
_cell_measurement_temperature 293(2)
_cell_measurement_theta_max 21.03
_cell_measurement_theta_min 2.19
_cell_volume 1415.1(2)
_computing_cell_refinement SMART
_computing_data_collection 'SMART (Bruker, 2000)'
_computing_data_reduction 'SAINT (Bruker, 2000)'
_computing_molecular_graphics SHELXTL
_computing_publication_material SHELXTL
_computing_structure_refinement SHELXTL
_computing_structure_solution 'SHELXTL (Bruker, 2000)'
_diffrn_ambient_temperature 293(2)
_diffrn_measured_fraction_theta_full 0.982
_diffrn_measured_fraction_theta_max 0.982
_diffrn_measurement_device_type 'Bruker Smart Apex CCD area detector'
_diffrn_measurement_method 'phi and omega scans'
_diffrn_radiation_monochromator graphite
_diffrn_radiation_source 'sealed tube'
_diffrn_radiation_type MoK\a
_diffrn_radiation_wavelength 0.71073
_diffrn_reflns_av_R_equivalents 0.0318
_diffrn_reflns_av_sigmaI/netI 0.0959
_diffrn_reflns_limit_h_max 12
_diffrn_reflns_limit_h_min -12
_diffrn_reflns_limit_k_max 13
_diffrn_reflns_limit_k_min -9
_diffrn_reflns_limit_l_max 17
_diffrn_reflns_limit_l_min -16
_diffrn_reflns_number 7814
_diffrn_reflns_theta_full 26.00
_diffrn_reflns_theta_max 26.00
_diffrn_reflns_theta_min 1.56
_exptl_absorpt_coefficient_mu 2.320
_exptl_absorpt_correction_T_max 0.60
_exptl_absorpt_correction_T_min 0.55
_exptl_absorpt_correction_type multi-scan
_exptl_absorpt_process_details 'SADABS, Bruker(2000)'
_exptl_crystal_density_diffrn 1.525
_exptl_crystal_density_method 'not measured'
_exptl_crystal_F_000 662
_exptl_crystal_size_max 0.26
_exptl_crystal_size_mid 0.22
_exptl_crystal_size_min 0.22
_refine_diff_density_max 0.697
_refine_diff_density_min -0.881
_refine_diff_density_rms 0.095
_refine_ls_abs_structure_details 'Flack H D (1983), Acta Cryst. A39, 876-881'
_refine_ls_abs_structure_Flack 0.043(13)
_refine_ls_extinction_method none
_refine_ls_goodness_of_fit_ref 1.051
_refine_ls_hydrogen_treatment constr
_refine_ls_matrix_type fullcycle
_refine_ls_number_parameters 686
_refine_ls_number_reflns 6595
_refine_ls_number_restraints 3
_refine_ls_restrained_S_all 1.051
_refine_ls_R_factor_all 0.0748
_refine_ls_R_factor_gt 0.0568
_refine_ls_shift/su_max 0.000
_refine_ls_shift/su_mean 0.000
_refine_ls_structure_factor_coef Fsqd
_refine_ls_weighting_details 'calc w=1/[\s^2^(Fo^2^)+(0.058P)^2^] where P=(Fo^2^+2Fc^2^)/3'
_refine_ls_weighting_scheme calc
_refine_ls_wR_factor_gt 0.1142
_refine_ls_wR_factor_ref 0.1176
_reflns_number_gt 4719
_reflns_number_total 6595
_reflns_threshold_expression >2sigma(I)
_cod_data_source_file cg070190qsi20070224_032119.cif
_cod_data_source_block MCC2
_cod_depositor_comments
;
The following automatic conversions were performed:

'_symmetry_cell_setting' value 'Triclinic' changed to 'triclinic'
according to /home/saulius/struct/CIF-dictionaries/cif_core.dic
dictionary named 'cif_core.dic' version 2.4.1 from 2010-06-29.

Automatic conversion script
Id: cif_fix_values 1715 2011-07-08 13:25:40Z adriana 
;
_cod_original_sg_symbol_H-M 'P1   '
_cod_original_formula_sum 'C54 H56 D2 Br2 N18 O3 Zn2'
_cod_database_code 4504271

loop_
_symmetry_equiv_pos_as_xyz
'x, y, z'

loop_
_atom_site_label
_atom_site_type_symbol
_atom_site_fract_x
_atom_site_fract_y
_atom_site_fract_z
_atom_site_U_iso_or_equiv
_atom_site_adp_type
_atom_site_occupancy
_atom_site_symmetry_multiplicity
_atom_site_calc_flag
_atom_site_refinement_flags
Zn1 Zn 0.2594(2) 0.86176(19) 0.12305(14) 0.0320(3) Uani 1 1 d .
Zn2 Zn 0.4394(2) 0.5713(2) -0.06508(14) 0.0382(3) Uani 1 1 d .
Br1 Br 0.2654(2) 1.07676(19) 0.07275(14) 0.0432(3) Uani 1 1 d .
Br2 Br 0.45208(19) 0.35250(18) -0.03209(13) 0.0356(2) Uani 1 1 d .
C1 C 0.0437(11) 0.7920(12) -0.0423(7) 0.035(3) Uani 1 1 d .
C2 C -0.0823(6) 0.8159(7) -0.0749(5) 0.043(3) Uani 1 1 d G
C3 C -0.0864(6) 0.7377(5) -0.1444(5) 0.035(2) Uani 1 1 d G
H3 H -0.0128 0.6632 -0.1670 0.042 Uiso 1 1 calc R
C4 C -0.2003(7) 0.7710(6) -0.1801(4) 0.035(2) Uani 1 1 d G
H4 H -0.2030 0.7187 -0.2266 0.042 Uiso 1 1 calc R
C5 C -0.3103(6) 0.8823(6) -0.1463(5) 0.030(2) Uani 1 1 d G
C6 C -0.3062(6) 0.9605(6) -0.0769(5) 0.047(3) Uani 1 1 d G
H6 H -0.3798 1.0350 -0.0543 0.056 Uiso 1 1 calc R
C7 C -0.1922(7) 0.9272(6) -0.0412(4) 0.033(2) Uani 1 1 d G
H7 H -0.1895 0.9795 0.0053 0.040 Uiso 1 1 calc R
C8 C -0.4410(11) 0.9037(11) -0.1760(8) 0.039(3) Uani 1 1 d .
H8A H -0.4420 0.8215 -0.1959 0.047 Uiso 1 1 calc R
H8B H -0.5242 0.9316 -0.1165 0.047 Uiso 1 1 calc R
C9 C -0.3302(12) 0.9328(11) -0.3536(8) 0.045(3) Uani 1 1 d .
H9A H -0.2414 0.9024 -0.3399 0.055 Uiso 1 1 calc R
H9B H -0.3512 0.8594 -0.3717 0.055 Uiso 1 1 calc R
C10 C -0.3224(12) 1.0364(11) -0.4387(7) 0.037(2) Uani 1 1 d .
H10A H -0.3078 0.9939 -0.5000 0.044 Uiso 1 1 calc R
H10B H -0.2368 1.0612 -0.4499 0.044 Uiso 1 1 calc R
C11 C -0.4413(11) 1.1643(11) -0.4339(8) 0.036(3) Uani 1 1 d .
H11 H -0.4388 1.2207 -0.4952 0.044 Uiso 1 1 calc R
C12 C -0.4375(11) 1.2150(11) -0.3388(7) 0.036(2) Uani 1 1 d .
H12 H -0.3585 1.2546 -0.3627 0.043 Uiso 1 1 calc R
C13 C -0.4179(13) 1.1260(12) -0.2467(8) 0.040(3) Uani 1 1 d .
H13A H -0.4826 1.1664 -0.1831 0.049 Uiso 1 1 calc R
H13B H -0.3217 1.1074 -0.2466 0.049 Uiso 1 1 calc R
C14 C -0.5674(11) 1.3232(10) -0.2980(8) 0.049(2) Uani 1 1 d .
H14 H -0.6364 1.3251 -0.2338 0.059 Uiso 1 1 calc R
C15 C -0.5659(10) 1.4207(10) -0.3738(7) 0.047(3) Uani 1 1 d .
H15A H -0.4917 1.4095 -0.4357 0.057 Uiso 1 1 calc R
H15B H -0.6391 1.4972 -0.3625 0.057 Uiso 1 1 calc R
C16 C -0.5585(10) 1.0946(10) -0.3877(7) 0.043(2) Uani 1 1 d .
H16A H -0.6465 1.1589 -0.3861 0.052 Uiso 1 1 calc R
H16B H -0.5416 1.0311 -0.4368 0.052 Uiso 1 1 calc R
C17 C -0.5872(9) 1.0242(9) -0.2828(6) 0.0342(19) Uani 1 1 d .
H17 H -0.6539 1.0926 -0.2358 0.041 Uiso 1 1 calc R
C18 C -0.6665(9) 0.9184(9) -0.2623(6) 0.040(2) Uani 1 1 d .
H18 H -0.6834 0.8852 -0.1915 0.048 Uiso 1 1 calc R
C19 C -0.8035(11) 0.9698(9) -0.2820(7) 0.045(2) Uani 1 1 d .
C20 C -0.8216(10) 0.9321(10) -0.3562(7) 0.043(2) Uani 1 1 d .
H20 H -0.7494 0.8681 -0.3974 0.052 Uiso 1 1 calc R
C21 C -0.9550(8) 0.9869(8) -0.3798(6) 0.0278(17) Uani 1 1 d .
H21 H -0.9660 0.9577 -0.4351 0.033 Uiso 1 1 calc R
C22 C -1.0326(6) 1.1200(6) -0.2487(4) 0.0332(19) Uani 1 1 d G
C23 C -1.1420(5) 1.2225(6) -0.1967(4) 0.041(2) Uani 1 1 d G
H23 H -1.2202 1.2578 -0.2180 0.049 Uiso 1 1 calc R
C24 C -1.1346(5) 1.2721(5) -0.1128(4) 0.040(2) Uani 1 1 d G
H24 H -1.2078 1.3407 -0.0780 0.048 Uiso 1 1 calc R
C25 C -1.0178(6) 1.2193(6) -0.0809(4) 0.040(2) Uani 1 1 d G
H25 H -1.0128 1.2525 -0.0248 0.048 Uiso 1 1 calc R
C26 C -0.9083(5) 1.1168(6) -0.1329(4) 0.043(2) Uani 1 1 d G
H26 H -0.8302 1.0815 -0.1116 0.052 Uiso 1 1 calc R
C27 C -0.9157(5) 1.0672(5) -0.2168(4) 0.039(2) Uani 1 1 d G
C28 C 0.6617(11) 0.6468(11) 0.0972(7) 0.034(2) Uani 1 1 d .
C29 C 0.7885(10) 0.6079(11) 0.1295(7) 0.037(2) Uani 1 1 d .
C30 C 0.8988(11) 0.4927(11) 0.0879(7) 0.045(3) Uani 1 1 d .
H30 H 0.8921 0.4474 0.0387 0.054 Uiso 1 1 calc R
C31 C 1.0195(10) 0.4474(11) 0.1224(7) 0.033(2) Uani 1 1 d .
H31 H 1.0860 0.3679 0.1037 0.040 Uiso 1 1 calc R
C32 C 1.0301(11) 0.5310(11) 0.1860(7) 0.039(2) Uani 1 1 d .
C33 C 0.9228(10) 0.6493(10) 0.2198(7) 0.037(2) Uani 1 1 d .
H33 H 0.9345 0.7065 0.2580 0.045 Uiso 1 1 calc R
C34 C 0.8014(10) 0.6767(10) 0.1945(7) 0.034(2) Uani 1 1 d .
H34 H 0.7258 0.7466 0.2246 0.041 Uiso 1 1 calc R
C35 C 1.1629(12) 0.5006(11) 0.2093(8) 0.038(2) Uani 1 1 d .
H35A H 1.1814 0.5818 0.2142 0.046 Uiso 1 1 calc R
H35B H 1.2395 0.4550 0.1521 0.046 Uiso 1 1 calc R
C36 C 1.1406(12) 0.2903(12) 0.2975(8) 0.038(3) Uani 1 1 d .
H36A H 1.0546 0.3083 0.2809 0.046 Uiso 1 1 calc R
H36B H 1.2181 0.2436 0.2412 0.046 Uiso 1 1 calc R
C37 C 1.1269(12) 0.2036(11) 0.3932(7) 0.039(3) Uani 1 1 d .
H37A H 1.1977 0.1204 0.3783 0.046 Uiso 1 1 calc R
H37B H 1.0339 0.1884 0.4197 0.046 Uiso 1 1 calc R
C38 C 1.1488(12) 0.2750(11) 0.4710(8) 0.038(3) Uani 1 1 d .
H38 H 1.1460 0.2189 0.5325 0.046 Uiso 1 1 calc R
C39 C 1.0465(11) 0.4068(11) 0.5029(7) 0.042(3) Uani 1 1 d .
H39 H 0.9534 0.3923 0.5399 0.050 Uiso 1 1 calc R
C40 C 1.0410(11) 0.4719(10) 0.3997(7) 0.034(2) Uani 1 1 d .
H40A H 0.9567 0.4645 0.3901 0.040 Uiso 1 1 calc R
H40B H 1.0307 0.5638 0.4029 0.040 Uiso 1 1 calc R
C41 C 1.0758(9) 0.4808(10) 0.5715(6) 0.041(2) Uani 1 1 d .
H41 H 1.0950 0.4324 0.6274 0.049 Uiso 1 1 calc R
C42 C 1.0793(9) 0.6062(9) 0.5670(7) 0.039(2) Uani 1 1 d .
H42A H 1.0613 0.6616 0.5135 0.046 Uiso 1 1 calc R
H42B H 1.0998 0.6367 0.6173 0.046 Uiso 1 1 calc R
C43 C 1.3015(10) 0.2881(10) 0.4189(7) 0.050(3) Uani 1 1 d .
H43A H 1.3337 0.3128 0.4686 0.059 Uiso 1 1 calc R
H43B H 1.3652 0.2056 0.3913 0.059 Uiso 1 1 calc R
C44 C 1.3016(10) 0.3910(9) 0.3336(6) 0.040(2) Uani 1 1 d .
H44 H 1.2869 0.4700 0.3678 0.048 Uiso 1 1 calc R
C45 C 1.4428(9) 0.3830(9) 0.2462(7) 0.038(2) Uani 1 1 d .
H45 H 1.4319 0.4584 0.1993 0.045 Uiso 1 1 calc R
C46 C 1.5513(8) 0.3826(8) 0.2904(6) 0.0324(18) Uani 1 1 d .
C47 C 1.6614(8) 0.2707(8) 0.2811(6) 0.0290(17) Uani 1 1 d .
H47 H 1.6626 0.2012 0.2478 0.035 Uiso 1 1 calc R
C48 C 1.7688(9) 0.2575(9) 0.3184(6) 0.037(2) Uani 1 1 d .
H48 H 1.8468 0.1851 0.3014 0.045 Uiso 1 1 calc R
C49 C 1.6521(5) 0.4598(4) 0.3885(4) 0.039(2) Uani 1 1 d G
C50 C 1.6516(5) 0.5602(5) 0.4413(4) 0.0365(19) Uani 1 1 d G
H50 H 1.7170 0.5469 0.4748 0.044 Uiso 1 1 calc R
C51 C 1.5534(6) 0.6805(5) 0.4440(4) 0.045(3) Uani 1 1 d G
H51 H 1.5531 0.7477 0.4793 0.054 Uiso 1 1 calc R
C52 C 1.4557(5) 0.7005(5) 0.3939(4) 0.043(2) Uani 1 1 d G
H52 H 1.3900 0.7810 0.3957 0.052 Uiso 1 1 calc R
C53 C 1.4562(5) 0.6001(6) 0.3411(4) 0.046(2) Uani 1 1 d G
H53 H 1.3908 0.6135 0.3076 0.055 Uiso 1 1 calc R
C54 C 1.5544(6) 0.4798(5) 0.3384(4) 0.036(2) Uani 1 1 d G
N1 N 0.6493(9) 0.5767(9) 0.0331(6) 0.037(2) Uani 1 1 d .
N2 N 0.5087(8) 0.6433(8) 0.0311(5) 0.0279(18) Uani 1 1 d .
N3 N 0.4548(10) 0.7480(9) 0.0852(6) 0.041(2) Uani 1 1 d .
N4 N 0.5467(9) 0.7479(9) 0.1254(6) 0.036(2) Uani 1 1 d .
N5 N 1.1669(8) 0.4192(8) 0.3066(5) 0.0295(18) Uani 1 1 d .
N6 N 1.7654(10) 0.3344(9) 0.3711(7) 0.040(2) Uani 1 1 d .
N7 N 0.1568(9) 0.6893(8) -0.0859(6) 0.033(2) Uani 1 1 d .
N8 N 0.2410(9) 0.7010(9) -0.0353(6) 0.035(2) Uani 1 1 d .
N9 N 0.1780(9) 0.7994(9) 0.0340(6) 0.037(2) Uani 1 1 d .
N10 N 0.0571(9) 0.8582(9) 0.0255(6) 0.041(2) Uani 1 1 d .
N11 N -0.4505(9) 1.0002(9) -0.2601(6) 0.039(2) Uani 1 1 d .
N12 N -1.0528(9) 1.0732(9) -0.3243(6) 0.0359(19) Uani 1 1 d .
N13 N 0.1857(10) 0.7750(9) 0.2449(6) 0.044(2) Uani 1 1 d .
N14 N 0.1106(8) 0.8385(7) 0.3189(5) 0.0265(16) Uani 1 1 d .
N15 N 0.0353(8) 0.8998(8) 0.3926(5) 0.0384(18) Uani 1 1 d .
N16 N 0.5220(9) 0.6298(9) -0.2027(7) 0.042(2) Uani 1 1 d .
N17 N 0.6127(9) 0.5534(9) -0.2613(6) 0.037(2) Uani 1 1 d .
N18 N 0.7081(8) 0.4790(7) -0.3132(5) 0.0358(17) Uani 1 1 d .
O1 O -0.5863(6) 0.8216(6) -0.3266(5) 0.0431(15) Uani 1 1 d .
H1B H -0.5255 0.7585 -0.2953 0.052 Uiso 1 1 d R
O2 O 1.4726(6) 0.2719(7) 0.1963(4) 0.0467(17) Uani 1 1 d .
H2C H 1.5076 0.2884 0.1239 0.056 Uiso 1 1 d R
O3 O 0.5052(12) 0.9786(13) 0.2540(9) 0.036(4) Uani 0.461(13) 1 d P
D3D D 0.5168(12) 0.9153(13) 0.2189(9) 0.044 Uiso 0.461(13) 1 d PR
D3B D 0.5680(12) 1.0181(13) 0.2230(9) 0.044 Uiso 0.461(13) 1 d PR
O4 O 0.8366(13) 1.0007(11) 0.1887(7) 0.039(3) Uani 0.539(13) 1 d P
D4B D 0.8676(13) 1.0376(11) 0.1248(7) 0.047 Uiso 0.539(13) 1 d PR
D4C D 0.8919(13) 0.9516(11) 0.2036(7) 0.047 Uiso 0.539(13) 1 d PR

loop_
_atom_site_aniso_label
_atom_site_aniso_U_11
_atom_site_aniso_U_22
_atom_site_aniso_U_33
_atom_site_aniso_U_23
_atom_site_aniso_U_13
_atom_site_aniso_U_12
Zn1 0.0331(6) 0.0336(6) 0.0323(6) 0.0125(5) -0.0157(5) -0.0135(5)
Zn2 0.0317(6) 0.0441(8) 0.0393(7) 0.0116(6) -0.0157(5) -0.0120(6)
Br1 0.0348(6) 0.0544(7) 0.0385(5) 0.0118(5) -0.0154(4) -0.0115(5)
Br2 0.0380(6) 0.0316(5) 0.0381(5) 0.0071(4) -0.0139(4) -0.0132(5)
C1 0.033(6) 0.043(6) 0.033(5) 0.013(4) -0.016(4) -0.015(5)
C2 0.040(6) 0.053(8) 0.041(6) 0.016(5) -0.017(5) -0.021(6)
C3 0.045(6) 0.034(6) 0.034(5) 0.015(4) -0.016(4) -0.025(5)
C4 0.040(6) 0.038(6) 0.033(5) 0.012(4) -0.020(4) -0.016(5)
C5 0.036(6) 0.032(5) 0.036(5) 0.013(4) -0.021(4) -0.024(5)
C6 0.047(7) 0.050(7) 0.037(5) 0.005(5) -0.008(5) -0.014(6)
C7 0.034(6) 0.035(6) 0.037(5) -0.015(4) -0.015(4) -0.008(5)
C8 0.032(5) 0.035(6) 0.039(5) 0.019(4) -0.013(4) 0.001(4)
C9 0.038(6) 0.035(6) 0.047(6) 0.006(5) -0.003(4) -0.003(4)
C10 0.043(5) 0.040(6) 0.030(4) -0.018(4) -0.015(4) -0.007(5)
C11 0.040(6) 0.038(6) 0.034(5) 0.015(5) -0.017(4) -0.014(5)
C12 0.032(5) 0.037(6) 0.035(5) -0.008(4) -0.006(4) -0.007(4)
C13 0.041(6) 0.047(7) 0.040(5) -0.006(5) -0.025(4) -0.007(5)
C14 0.044(6) 0.049(6) 0.057(6) -0.003(5) -0.026(5) -0.006(5)
C15 0.036(5) 0.034(5) 0.040(5) 0.000(4) 0.017(4) -0.002(4)
C16 0.038(5) 0.035(5) 0.056(6) 0.020(4) -0.018(4) -0.015(4)
C17 0.036(4) 0.033(5) 0.039(4) 0.012(4) -0.024(4) -0.009(4)
C18 0.038(5) 0.037(5) 0.034(4) 0.008(4) -0.005(4) -0.008(4)
C19 0.055(6) 0.031(5) 0.034(5) -0.017(4) -0.013(4) 0.012(4)
C20 0.031(5) 0.045(6) 0.051(5) 0.019(5) -0.016(4) -0.012(4)
C21 0.033(4) 0.030(4) 0.030(4) 0.011(3) -0.025(3) -0.011(4)
C22 0.035(5) 0.031(5) 0.033(4) 0.005(4) -0.016(4) -0.005(4)
C23 0.038(5) 0.033(5) 0.038(5) -0.002(4) -0.005(4) 0.001(4)
C24 0.041(5) 0.030(5) 0.034(5) 0.001(4) -0.003(4) 0.001(4)
C25 0.036(5) 0.052(6) 0.035(4) -0.007(4) -0.017(4) -0.009(4)
C26 0.037(5) 0.037(5) 0.037(5) -0.004(4) 0.002(4) 0.003(4)
C27 0.034(5) 0.036(5) 0.042(5) 0.011(4) -0.016(4) -0.002(4)
C28 0.034(6) 0.034(6) 0.036(5) -0.008(4) -0.004(4) -0.019(5)
C29 0.030(6) 0.038(6) 0.040(5) 0.014(5) -0.011(4) -0.015(5)
C30 0.043(7) 0.040(6) 0.032(5) -0.001(4) -0.017(4) 0.021(5)
C31 0.035(5) 0.031(5) 0.037(5) 0.010(4) -0.017(4) -0.013(4)
C32 0.036(6) 0.033(5) 0.033(5) -0.005(4) -0.003(4) 0.003(4)
C33 0.038(6) 0.035(6) 0.035(5) 0.012(4) -0.013(4) -0.008(5)
C34 0.029(5) 0.035(5) 0.038(5) 0.006(4) -0.016(4) -0.008(4)
C35 0.037(6) 0.035(6) 0.056(6) 0.015(5) -0.025(5) -0.023(5)
C36 0.037(5) 0.037(6) 0.041(5) 0.025(5) -0.020(4) -0.013(5)
C37 0.034(5) 0.036(6) 0.038(5) 0.003(4) -0.004(4) -0.010(5)
C38 0.051(7) 0.035(6) 0.031(5) 0.013(4) -0.019(5) -0.014(5)
C39 0.039(6) 0.035(6) 0.043(5) -0.012(4) -0.005(4) -0.003(5)
C40 0.032(5) 0.036(5) 0.038(5) 0.011(4) -0.016(4) -0.016(4)
C41 0.035(5) 0.045(5) 0.030(4) -0.005(4) -0.004(3) 0.000(4)
C42 0.037(5) 0.034(5) 0.048(5) 0.016(4) -0.016(4) -0.019(4)
C43 0.043(5) 0.039(5) 0.038(5) 0.005(4) 0.010(4) -0.001(4)
C44 0.056(5) 0.032(5) 0.032(4) 0.014(4) -0.013(4) -0.022(4)
C45 0.035(5) 0.033(5) 0.045(5) 0.014(4) -0.013(4) -0.017(4)
C46 0.033(4) 0.032(5) 0.033(4) 0.008(4) -0.012(3) -0.013(4)
C47 0.027(4) 0.033(4) 0.032(4) 0.012(3) -0.019(3) -0.010(3)
C48 0.031(4) 0.040(5) 0.036(4) -0.013(4) 0.009(3) -0.022(4)
C49 0.035(5) 0.036(5) 0.057(5) 0.020(4) -0.026(4) -0.020(4)
C50 0.031(4) 0.039(5) 0.038(4) -0.001(4) -0.015(3) -0.003(4)
C51 0.043(5) 0.058(7) 0.033(4) 0.022(5) -0.018(4) -0.015(5)
C52 0.038(5) 0.036(5) 0.041(5) 0.010(4) 0.006(4) -0.017(4)
C53 0.036(5) 0.041(5) 0.033(4) 0.000(4) 0.005(3) 0.007(4)
C54 0.037(5) 0.039(5) 0.035(4) 0.014(4) -0.016(3) -0.017(4)
N1 0.047(5) 0.034(5) 0.031(4) 0.018(3) -0.016(3) -0.017(4)
N2 0.030(4) 0.031(4) 0.030(4) -0.010(3) -0.009(3) -0.016(4)
N3 0.049(6) 0.038(5) 0.036(4) 0.012(4) -0.019(4) -0.013(4)
N4 0.035(5) 0.037(5) 0.033(4) -0.010(4) -0.008(3) -0.007(4)
N5 0.036(5) 0.030(4) 0.030(4) 0.006(3) -0.016(3) -0.017(4)
N6 0.042(5) 0.029(4) 0.048(5) 0.017(4) -0.016(4) -0.013(4)
N7 0.037(5) 0.028(4) 0.041(4) 0.024(4) -0.021(4) -0.020(4)
N8 0.030(4) 0.034(5) 0.030(4) -0.003(3) -0.011(3) 0.011(3)
N9 0.032(4) 0.047(6) 0.036(4) 0.017(4) -0.019(3) -0.017(4)
N10 0.034(5) 0.042(5) 0.042(4) 0.008(4) -0.015(4) -0.007(4)
N11 0.038(5) 0.036(5) 0.041(4) 0.019(4) -0.011(4) -0.020(4)
N12 0.031(4) 0.038(5) 0.041(4) 0.012(4) -0.014(3) -0.015(4)
N13 0.053(6) 0.029(4) 0.039(4) 0.014(4) -0.010(4) -0.011(4)
N14 0.030(4) 0.027(4) 0.033(4) -0.010(3) -0.018(3) -0.011(3)
N15 0.035(4) 0.035(4) 0.039(4) 0.014(3) -0.014(3) -0.005(3)
N16 0.031(5) 0.041(5) 0.061(5) 0.012(4) -0.018(4) -0.020(4)
N17 0.032(4) 0.043(5) 0.030(4) 0.008(4) -0.011(3) -0.006(4)
N18 0.038(4) 0.036(4) 0.036(4) 0.013(3) -0.013(3) -0.018(4)
O1 0.036(3) 0.035(4) 0.057(4) 0.011(3) -0.015(3) -0.014(3)
O2 0.030(3) 0.043(4) 0.035(3) -0.001(3) 0.002(2) 0.020(3)
O3 0.029(7) 0.041(8) 0.043(7) 0.016(6) -0.021(5) -0.010(6)
O4 0.062(8) 0.033(6) 0.032(6) 0.019(5) -0.016(5) -0.033(6)

loop_
_atom_type_symbol
_atom_type_description
_atom_type_scat_dispersion_real
_atom_type_scat_dispersion_imag
_atom_type_scat_source
C C 0.0033 0.0016 'International Tables Vol C Tables 4.2.6.8 and 6.1.1.4'
D D 0.0000 0.0000 'International Tables Vol C Tables 4.2.6.8 and 6.1.1.4'
H H 0.0000 0.0000 'International Tables Vol C Tables 4.2.6.8 and 6.1.1.4'
N N 0.0061 0.0033 'International Tables Vol C Tables 4.2.6.8 and 6.1.1.4'
O O 0.0106 0.0060 'International Tables Vol C Tables 4.2.6.8 and 6.1.1.4'
Zn Zn 0.2839 1.4301 'International Tables Vol C Tables 4.2.6.8 and 6.1.1.4'
Br Br -0.2901 2.4595 'International Tables Vol C Tables 4.2.6.8 and 6.1.1.4'

loop_
_geom_angle_atom_site_label_1
_geom_angle_atom_site_label_2
_geom_angle_atom_site_label_3
_geom_angle
N13 Zn1 N3 97.2(4)
N13 Zn1 N9 99.3(4)
N3 Zn1 N9 102.5(4)
N13 Zn1 Br1 135.9(3)
N3 Zn1 Br1 109.1(3)
N9 Zn1 Br1 108.4(2)
N16 Zn2 N8 97.7(3)
N16 Zn2 N2 109.1(3)
N8 Zn2 N2 98.7(3)
N16 Zn2 Br2 119.0(3)
N8 Zn2 Br2 117.7(3)
N2 Zn2 Br2 112.1(2)
N10 C1 N7 116.8(7)
N10 C1 C2 126.9(9)
N7 C1 C2 116.2(8)
C3 C2 C7 120.0
C3 C2 C1 122.1(6)
C7 C2 C1 117.7(6)
C2 C3 C4 120.0
C2 C3 H3 120.0
C4 C3 H3 120.0
C5 C4 C3 120.0
C5 C4 H4 120.0
C3 C4 H4 120.0
C4 C5 C6 120.0
C4 C5 C8 117.6(6)
C6 C5 C8 121.8(6)
C5 C6 C7 120.0
C5 C6 H6 120.0
C7 C6 H6 120.0
C6 C7 C2 120.0
C6 C7 H7 120.0
C2 C7 H7 120.0
N11 C8 C5 114.4(7)
N11 C8 H8A 108.7
C5 C8 H8A 108.7
N11 C8 H8B 108.7
C5 C8 H8B 108.7
H8A C8 H8B 107.6
C10 C9 N11 104.9(8)
C10 C9 H9A 110.8
N11 C9 H9A 110.8
C10 C9 H9B 110.8
N11 C9 H9B 110.8
H9A C9 H9B 108.8
C9 C10 C11 123.4(8)
C9 C10 H10A 106.5
C11 C10 H10A 106.5
C9 C10 H10B 106.5
C11 C10 H10B 106.5
H10A C10 H10B 106.5
C12 C11 C16 101.7(8)
C12 C11 C10 96.6(8)
C16 C11 C10 92.7(8)
C12 C11 H11 120.1
C16 C11 H11 120.1
C10 C11 H11 120.1
C14 C12 C11 109.3(9)
C14 C12 C13 106.6(8)
C11 C12 C13 122.5(10)
C14 C12 H12 105.8
C11 C12 H12 105.8
C13 C12 H12 105.8
C12 C13 N11 105.3(8)
C12 C13 H13A 110.7
N11 C13 H13A 110.7
C12 C13 H13B 110.7
N11 C13 H13B 110.7
H13A C13 H13B 108.8
C15 C14 C12 107.1(8)
C15 C14 H14 126.5
C12 C14 H14 126.5
C14 C15 H15A 120.0
C14 C15 H15B 120.0
H15A C15 H15B 120.0
C17 C16 C11 123.9(8)
C17 C16 H16A 106.4
C11 C16 H16A 106.4
C17 C16 H16B 106.4
C11 C16 H16B 106.4
H16A C16 H16B 106.4
N11 C17 C16 103.8(6)
N11 C17 C18 122.0(6)
C16 C17 C18 117.9(7)
N11 C17 H17 103.5
C16 C17 H17 103.5
C18 C17 H17 103.5
O1 C18 C19 107.5(7)
O1 C18 C17 108.5(6)
C19 C18 C17 111.5(7)
O1 C18 H18 109.8
C19 C18 H18 109.8
C17 C18 H18 109.8
C20 C19 C27 119.4(9)
C20 C19 C18 121.1(8)
C27 C19 C18 119.5(8)
C19 C20 C21 121.7(10)
C19 C20 H20 119.1
C21 C20 H20 119.1
N12 C21 C20 119.4(7)
N12 C21 H21 120.3
C20 C21 H21 120.3
N12 C22 C23 115.8(4)
N12 C22 C27 124.0(4)
C23 C22 C27 120.0
C22 C23 C24 120.0
C22 C23 H23 120.0
C24 C23 H23 120.0
C23 C24 C25 120.0
C23 C24 H24 120.0
C25 C24 H24 120.0
C26 C25 C24 120.0
C26 C25 H25 120.0
C24 C25 H25 120.0
C25 C26 C27 120.0
C25 C26 H26 120.0
C27 C26 H26 120.0
C26 C27 C22 120.0
C26 C27 C19 124.8(5)
C22 C27 C19 115.0(5)
N1 C28 N4 109.8(8)
N1 C28 C29 120.6(9)
N4 C28 C29 129.6(9)
C34 C29 C30 120.2(9)
C34 C29 C28 121.1(10)
C30 C29 C28 118.6(9)
C29 C30 C31 120.1(10)
C29 C30 H30 119.9
C31 C30 H30 119.9
C32 C31 C30 115.8(10)
C32 C31 H31 122.1
C30 C31 H31 122.1
C31 C32 C33 121.8(9)
C31 C32 C35 118.0(10)
C33 C32 C35 119.9(10)
C34 C33 C32 118.6(10)
C34 C33 H33 120.7
C32 C33 H33 120.7
C29 C34 C33 122.6(10)
C29 C34 H34 118.7
C33 C34 H34 118.7
C32 C35 N5 116.3(7)
C32 C35 H35A 108.2
N5 C35 H35A 108.2
C32 C35 H35B 108.2
N5 C35 H35B 108.2
H35A C35 H35B 107.4
C37 C36 N5 114.2(9)
C37 C36 H36A 108.7
N5 C36 H36A 108.7
C37 C36 H36B 108.7
N5 C36 H36B 108.7
H36A C36 H36B 107.6
C36 C37 C38 106.5(9)
C36 C37 H37A 110.4
C38 C37 H37A 110.4
C36 C37 H37B 110.4
C38 C37 H37B 110.4
H37A C37 H37B 108.6
C39 C38 C37 117.2(9)
C39 C38 C43 110.1(8)
C37 C38 C43 104.0(8)
C39 C38 H38 108.4
C37 C38 H38 108.4
C43 C38 H38 108.4
C41 C39 C38 116.9(8)
C41 C39 C40 116.9(8)
C38 C39 C40 101.8(8)
C41 C39 H39 106.8
C38 C39 H39 106.8
C40 C39 H39 106.8
N5 C40 C39 116.4(8)
N5 C40 H40A 108.2
C39 C40 H40A 108.2
N5 C40 H40B 108.2
C39 C40 H40B 108.2
H40A C40 H40B 107.4
C42 C41 C39 131.5(8)
C42 C41 H41 114.2
C39 C41 H41 114.2
C41 C42 H42A 120.0
C41 C42 H42B 120.0
H42A C42 H42B 120.0
C44 C43 C38 108.6(7)
C44 C43 H43A 110.0
C38 C43 H43A 110.0
C44 C43 H43B 110.0
C38 C43 H43B 110.0
H43A C43 H43B 108.3
C43 C44 N5 110.5(7)
C43 C44 C45 117.1(8)
N5 C44 C45 118.6(7)
C43 C44 H44 102.6
N5 C44 H44 102.6
C45 C44 H44 102.6
O2 C45 C46 113.3(8)
O2 C45 C44 105.9(7)
C46 C45 C44 108.7(7)
O2 C45 H45 109.6
C46 C45 H45 109.6
C44 C45 H45 109.6
C54 C46 C47 116.3(7)
C54 C46 C45 126.6(7)
C47 C46 C45 117.0(8)
C48 C47 C46 123.0(8)
C48 C47 H47 118.5
C46 C47 H47 118.5
N6 C48 C47 121.9(10)
N6 C48 H48 119.1
C47 C48 H48 119.1
C50 C49 C54 120.0
C50 C49 N6 122.7(5)
C54 C49 N6 116.8(5)
C51 C50 C49 120.0
C51 C50 H50 120.0
C49 C50 H50 120.0
C50 C51 C52 120.0
C50 C51 H51 120.0
C52 C51 H51 120.0
C53 C52 C51 120.0
C53 C52 H52 120.0
C51 C52 H52 120.0
C52 C53 C54 120.0
C52 C53 H53 120.0
C54 C53 H53 120.0
C46 C54 C53 119.7(5)
C46 C54 C49 120.2(5)
C53 C54 C49 120.0
C28 N1 N2 101.3(7)
N3 N2 N1 111.1(7)
N3 N2 Zn2 132.0(7)
N1 N2 Zn2 116.5(6)
N4 N3 N2 105.2(8)
N4 N3 Zn1 125.5(8)
N2 N3 Zn1 128.1(7)
N3 N4 C28 112.4(8)
C40 N5 C35 113.1(6)
C40 N5 C44 108.5(6)
C35 N5 C44 116.9(5)
C40 N5 C36 100.2(6)
C35 N5 C36 107.9(6)
C44 N5 C36 108.8(6)
C48 N6 C49 120.5(9)
N8 N7 C1 96.8(7)
N7 N8 N9 113.6(8)
N7 N8 Zn2 118.5(7)
N9 N8 Zn2 127.9(7)
N10 N9 N8 107.2(8)
N10 N9 Zn1 123.0(8)
N8 N9 Zn1 129.4(7)
N9 N10 C1 105.3(8)
C8 N11 C17 112.4(5)
C8 N11 C9 103.3(6)
C17 N11 C9 106.5(6)
C8 N11 C13 112.9(7)
C17 N11 C13 113.8(6)
C9 N11 C13 106.9(6)
C21 N12 C22 119.8(6)
N14 N13 Zn1 118.3(7)
N15 N14 N13 178.9(9)
N17 N16 Zn2 118.6(7)
N18 N17 N16 174.0(11)
C18 O1 H1B 109.5
C45 O2 H2C 109.4
D3B O3 D3D 109.5
D4C O4 D4B 114.5

loop_
_geom_bond_atom_site_label_1
_geom_bond_atom_site_label_2
_geom_bond_distance
Zn1 N13 1.858(7)
Zn1 N3 1.972(9)
Zn1 N9 2.018(9)
Zn1 Br1 2.3462(15)
Zn2 N16 1.917(8)
Zn2 N8 2.065(8)
Zn2 N2 2.066(7)
Zn2 Br2 2.3179(15)
C1 N10 1.331(12)
C1 N7 1.374(12)
C1 C2 1.491(11)
C2 C3 1.3900
C2 C7 1.3900
C3 C4 1.3900
C3 H3 0.9300
C4 C5 1.3900
C4 H4 0.9300
C5 C6 1.3900
C5 C8 1.518(12)
C6 C7 1.3900
C6 H6 0.9300
C7 H7 0.9300
C8 N11 1.473(9)
C8 H8A 0.9700
C8 H8B 0.9700
C9 C10 1.517(14)
C9 N11 1.538(11)
C9 H9A 0.9700
C9 H9B 0.9700
C10 C11 1.549(15)
C10 H10A 0.9700
C10 H10B 0.9700
C11 C12 1.523(15)
C11 C16 1.537(13)
C11 H11 0.9800
C12 C14 1.490(15)
C12 C13 1.537(14)
C12 H12 0.9800
C13 N11 1.547(12)
C13 H13A 0.9700
C13 H13B 0.9700
C14 C15 1.389(13)
C14 H14 0.9300
C15 H15A 0.9300
C15 H15B 0.9300
C16 C17 1.532(11)
C16 H16A 0.9700
C16 H16B 0.9700
C17 N11 1.520(9)
C17 C18 1.548(12)
C17 H17 0.9800
C18 O1 1.341(10)
C18 C19 1.489(13)
C18 H18 0.9800
C19 C20 1.258(13)
C19 C27 1.441(9)
C20 C21 1.484(11)
C20 H20 0.9300
C21 N12 1.256(9)
C21 H21 0.9300
C22 N12 1.339(9)
C22 C23 1.3900
C22 C27 1.3900
C23 C24 1.3900
C23 H23 0.9300
C24 C25 1.3900
C24 H24 0.9300
C25 C26 1.3900
C25 H25 0.9300
C26 C27 1.3900
C26 H26 0.9300
C28 N1 1.313(10)
C28 N4 1.338(11)
C28 C29 1.483(13)
C29 C34 1.315(14)
C29 C30 1.441(13)
C30 C31 1.442(12)
C30 H30 0.9300
C31 C32 1.404(15)
C31 H31 0.9300
C32 C33 1.429(14)
C32 C35 1.477(15)
C33 C34 1.381(13)
C33 H33 0.9300
C34 H34 0.9300
C35 N5 1.524(10)
C35 H35A 0.9700
C35 H35B 0.9700
C36 C37 1.515(12)
C36 N5 1.529(12)
C36 H36A 0.9700
C36 H36B 0.9700
C37 C38 1.534(15)
C37 H37A 0.9700
C37 H37B 0.9700
C38 C39 1.513(15)
C38 C43 1.550(11)
C38 H38 0.9800
C39 C41 1.490(11)
C39 C40 1.531(13)
C39 H39 0.9800
C40 N5 1.515(10)
C40 H40A 0.9700
C40 H40B 0.9700
C41 C42 1.359(13)
C41 H41 0.9300
C42 H42A 0.9300
C42 H42B 0.9300
C43 C44 1.517(11)
C43 H43A 0.9700
C43 H43B 0.9700
C44 N5 1.527(12)
C44 C45 1.538(12)
C44 H44 0.9800
C45 O2 1.368(12)
C45 C46 1.477(11)
C45 H45 0.9800
C46 C54 1.334(10)
C46 C47 1.381(11)
C47 C48 1.368(11)
C47 H47 0.9300
C48 N6 1.167(13)
C48 H48 0.9300
C49 C50 1.3900
C49 C54 1.3900
C49 N6 1.491(10)
C50 C51 1.3900
C50 H50 0.9300
C51 C52 1.3900
C51 H51 0.9300
C52 C53 1.3900
C52 H52 0.9300
C53 C54 1.3900
C53 H53 0.9300
N1 N2 1.444(11)
N2 N3 1.309(12)
N3 N4 1.279(12)
N7 N8 1.356(11)
N8 N9 1.381(13)
N9 N10 1.278(11)
N13 N14 1.205(11)
N14 N15 1.190(10)
N16 N17 1.189(13)
N17 N18 1.154(11)
O1 H1B 0.9600
O2 H2C 0.9599
O3 D3B 0.8499
O3 D3D 0.8500
O4 D4C 0.7308
O4 D4B 0.9152

loop_
_geom_hbond_atom_site_label_D
_geom_hbond_atom_site_label_H
_geom_hbond_atom_site_label_A
_geom_hbond_distance_DH
_geom_hbond_distance_HA
_geom_hbond_distance_DA
_geom_hbond_angle_DHA
_geom_hbond_site_symmetry_A
O1 H1B N16 0.96 1.85 2.758(10) 157.2 1_455
O1 H1B N17 0.96 2.35 3.255(10) 157.5 1_455
O2 H2C Br2 0.96 2.42 3.263(6) 147.0 1_655
